data_2106554
loop_
_publ_author_name
'Malaman, B.'
'Aubry, J.'
'Evrard, O.'
'Tannieres, N.'

_publ_section_title
;
 Structure cristalline de la phase Yb0.5 Eu0.5 Fe2 O4
;
_journal_name_full 'Acta Crystallographica B (24,1968-38,1982)'
_journal_page_first 1310
_journal_page_last 1312
_journal_volume 31
_journal_year 1975
_chemical_formula_sum 'Eu0.5 Fe2 O4 Yb0.5'
_chemical_name_systematic '(Yb0.5 Eu0.5) Fe2 O4'
_space_group_IT_number 166
_symmetry_space_group_name_Hall '-R 3 2"'
_symmetry_space_group_name_H-M 'R -3 m :H'
_cell_angle_alpha 90
_cell_angle_beta 90
_cell_angle_gamma 120
_cell_formula_units_Z 3
_cell_length_a 3.486
_cell_length_b 3.486
_cell_length_c 24.92
_cell_volume 262.261
_citation_journal_id_ASTM ACBCAR
_cod_data_source_file Malaman_ACBCAR_1975_1972.cif
_cod_data_source_block Eu0.5Fe2O4Yb0.5
_cod_original_cell_volume 262.2608
_cod_database_code 2106554

loop_
_symmetry_equiv_pos_as_xyz
x,y,z
-y,x-y,z
-x+y,-x,z
y,x,-z
-x,-x+y,-z
x-y,-y,-z
-x,-y,-z
y,-x+y,-z
x-y,x,-z
-y,-x,z
x,x-y,z
-x+y,y,z
x+2/3,y+1/3,z+1/3
-y+2/3,x-y+1/3,z+1/3
-x+y+2/3,-x+1/3,z+1/3
y+2/3,x+1/3,-z+1/3
-x+2/3,-x+y+1/3,-z+1/3
x-y+2/3,-y+1/3,-z+1/3
-x+2/3,-y+1/3,-z+1/3
y+2/3,-x+y+1/3,-z+1/3
x-y+2/3,x+1/3,-z+1/3
-y+2/3,-x+1/3,z+1/3
x+2/3,x-y+1/3,z+1/3
-x+y+2/3,y+1/3,z+1/3
x+1/3,y+2/3,z+2/3
-y+1/3,x-y+2/3,z+2/3
-x+y+1/3,-x+2/3,z+2/3
y+1/3,x+2/3,-z+2/3
-x+1/3,-x+y+2/3,-z+2/3
x-y+1/3,-y+2/3,-z+2/3
-x+1/3,-y+2/3,-z+2/3
y+1/3,-x+y+2/3,-z+2/3
x-y+1/3,x+2/3,-z+2/3
-y+1/3,-x+2/3,z+2/3
x+1/3,x-y+2/3,z+2/3
-x+y+1/3,y+2/3,z+2/3

loop_
_atom_site_label
_atom_site_type_symbol
_atom_site_fract_x
_atom_site_fract_y
_atom_site_fract_z
_atom_site_occupancy
_atom_site_U_iso_or_equiv
O2 O-2 0 0 0.1295 1 0.0
Eu1 Eu+3 0 0 0 0.5 0.0
Yb1 Yb+3 0 0 0 0.5 0.0
Fe1 Fe+2 0 0 0.2141 1 0.0
O1 O-2 0 0 0.2914 1 0.0
